data_7705245
loop_
_publ_author_name
'Melle, Philipp'
'S\'egaud, Nathalie'
'Albrecht, Martin'

_publ_section_title
;
 Ambidentate bonding and electrochemical implications of pincer-type
 pyridylidene amide ligands in complexes of nickel, cobalt and zinc.
;
_journal_issue 36
_journal_name_full 'Dalton transactions (Cambridge, England : 2003)'
_journal_page_first 12662
_journal_page_last 12673
_journal_paper_doi 10.1039/d0dt02482a
_journal_volume 49
_journal_year 2020
_chemical_formula_moiety 'C38 H34 Co N10 O4, 3(F6 P), 2(H2 O)'
_chemical_formula_sum 'C38 H38 Co F18 N10 O6 P3'
_chemical_formula_weight 1224.62
_space_group_crystal_system monoclinic
_space_group_IT_number 14
_space_group_name_Hall '-P 2ybc'
_space_group_name_H-M_alt 'P 1 21/c 1'
_atom_sites_solution_hydrogens mixed
_atom_sites_solution_primary dual
_audit_creation_date 2017-09-13
_audit_creation_method
;
Olex2 1.2
(compiled 2017.08.10 svn.r3458 for OlexSys, GUI svn.r5381)
;
_audit_update_record
;
2020-07-13 deposited with the CCDC.	2020-08-21 downloaded from the CCDC.
;
_cell_angle_alpha 90
_cell_angle_beta 99.3165(10)
_cell_angle_gamma 90
_cell_formula_units_Z 4
_cell_length_a 13.05781(13)
_cell_length_b 14.7905(2)
_cell_length_c 24.4665(3)
_cell_measurement_reflns_used 13124
_cell_measurement_temperature 173.00(10)
_cell_measurement_theta_max 27.4710
_cell_measurement_theta_min 1.6780
_cell_volume 4662.92(10)
_computing_cell_refinement 'CrysAlisPro 1.171.38.46 (Rigaku OD, 2015)'
_computing_data_collection 'CrysAlisPro 1.171.38.46 (Rigaku OD, 2015)'
_computing_data_reduction 'CrysAlisPro 1.171.38.46 (Rigaku OD, 2015)'
_computing_molecular_graphics 'Olex2 (Dolomanov et al., 2009)'
_computing_publication_material 'Olex2 (Dolomanov et al., 2009)'
_computing_structure_refinement 'ShelXL (Sheldrick, 2015)'
_computing_structure_solution 'ShelXT (Sheldrick, 2015)'
_diffrn_ambient_environment N~2~
_diffrn_ambient_temperature 173.00(10)
_diffrn_detector 'CCD plate'
_diffrn_detector_area_resol_mean 16.0965
_diffrn_detector_type Eos
_diffrn_measured_fraction_theta_full 1.000
_diffrn_measured_fraction_theta_max 0.984
_diffrn_measurement_details
;
List of Runs (angles in degrees, time in seconds):

  # Type    Start    End  Width  t~exp~   \w     \q     \k     \f   Frames
#--------------------------------------------------------------------------
  1  \w    -63.00  58.00   1.00   32.50    --  -23.50  70.00  97.00  121
  2  \w     35.00 122.00   1.00   32.50    --   27.42 178.00-150.00   87
  3  \w    -10.00 103.00   1.00   32.50    --   27.42  57.00 -60.00  113
  4  \w    -49.00  65.00   1.00   32.50    --   27.42 -57.00   0.00  114
  5  \w     35.00 122.00   1.00   32.50    --   27.42 178.00 -90.00   87
  6  \w    -44.00  25.00   1.00   32.50    --   27.42 -70.00 -33.00   69
;
_diffrn_measurement_device 'four-circle diffractometer'
_diffrn_measurement_device_type 'SuperNova, Single source at offset, Eos'
_diffrn_measurement_method '\w scans'
_diffrn_orient_matrix_type 'CrysAlisPro convention (1999,Acta A55,543-557)'
_diffrn_orient_matrix_UB_11 -0.0241485000
_diffrn_orient_matrix_UB_12 -0.0323790000
_diffrn_orient_matrix_UB_13 0.0151070000
_diffrn_orient_matrix_UB_21 0.0490119000
_diffrn_orient_matrix_UB_22 -0.0199381000
_diffrn_orient_matrix_UB_23 0.0095950000
_diffrn_orient_matrix_UB_31 0.0067004000
_diffrn_orient_matrix_UB_32 0.0292183000
_diffrn_orient_matrix_UB_33 0.0232977000
_diffrn_radiation_monochromator mirror
_diffrn_radiation_probe x-ray
_diffrn_radiation_type MoK\a
_diffrn_radiation_wavelength 0.71073
_diffrn_reflns_av_R_equivalents 0.0427
_diffrn_reflns_av_unetI/netI 0.0450
_diffrn_reflns_Laue_measured_fraction_full 1.000
_diffrn_reflns_Laue_measured_fraction_max 0.984
_diffrn_reflns_limit_h_max 16
_diffrn_reflns_limit_h_min -16
_diffrn_reflns_limit_k_max 18
_diffrn_reflns_limit_k_min -18
_diffrn_reflns_limit_l_max 31
_diffrn_reflns_limit_l_min -23
_diffrn_reflns_number 39769
_diffrn_reflns_point_group_measured_fraction_full 1.000
_diffrn_reflns_point_group_measured_fraction_max 0.984
_diffrn_reflns_theta_full 25.242
_diffrn_reflns_theta_max 27.049
_diffrn_reflns_theta_min 1.580
_diffrn_source 'micro-focus sealed X-ray tube'
_diffrn_source_type 'SuperNova (Mo) X-ray Source'
_exptl_absorpt_coefficient_mu 0.602
_exptl_absorpt_correction_T_max 1.00000
_exptl_absorpt_correction_T_min 0.64747
_exptl_absorpt_correction_type multi-scan
_exptl_absorpt_process_details
;
CrysAlisPro 1.171.38.46 (Rigaku Oxford Diffraction, 2015)
Empirical absorption correction using spherical harmonics,
 implemented in SCALE3 ABSPACK scaling algorithm.
;
_exptl_crystal_colour 'clear yellowish yellow'
_exptl_crystal_colour_lustre clear
_exptl_crystal_colour_modifier yellowish
_exptl_crystal_colour_primary yellow
_exptl_crystal_density_diffrn 1.744
_exptl_crystal_description needle
_exptl_crystal_F_000 2472
_exptl_crystal_size_max 0.3
_exptl_crystal_size_mid 0.05
_exptl_crystal_size_min 0.05
_refine_diff_density_max 1.281
_refine_diff_density_min -0.795
_refine_diff_density_rms 0.091
_refine_ls_extinction_method none
_refine_ls_goodness_of_fit_ref 1.102
_refine_ls_hydrogen_treatment mixed
_refine_ls_matrix_type full
_refine_ls_number_parameters 699
_refine_ls_number_reflns 10068
_refine_ls_number_restraints 3
_refine_ls_restrained_S_all 1.105
_refine_ls_R_factor_all 0.0816
_refine_ls_R_factor_gt 0.0584
_refine_ls_shift/su_max 0.000
_refine_ls_shift/su_mean 0.000
_refine_ls_structure_factor_coef Fsqd
_refine_ls_weighting_details 'w=1/[\s^2^(Fo^2^)+(0.0813P)^2^+5.2501P] where P=(Fo^2^+2Fc^2^)/3'
_refine_ls_weighting_scheme calc
_refine_ls_wR_factor_gt 0.1544
_refine_ls_wR_factor_ref 0.1661
_reflns_Friedel_coverage 0.000
_reflns_number_gt 7551
_reflns_number_total 10068
_reflns_threshold_expression 'I > 2\s(I)'
_cod_data_source_file d0dt02482a2.cif
_cod_data_source_block 17MA133_PM107-H2O
_cod_depositor_comments 'Adding full bibliography for 7705237--7705245.cif.'
_cod_original_cell_volume 4662.91(10)
_cod_database_code 7705245
_shelx_shelxl_version_number 2014/7
_chemical_oxdiff_formula C38H34Co1F12N10O4P2
_shelx_space_group_comment
;
The symmetry employed for this shelxl refinement is uniquely defined
by the following loop, which should always be used as a source of
symmetry information in preference to the above space-group names.
They are only intended as comments.
;
_shelx_estimated_absorpt_t_max 0.971
_shelx_estimated_absorpt_t_min 0.840
_reflns_odcompleteness_completeness 99.97
_reflns_odcompleteness_iscentric 1
_reflns_odcompleteness_theta 26.32
_olex2_refinement_description
;
1. Fixed Uiso
 At 1.2 times of:
  All C(H) groups
 At 1.5 times of:
  All C(H,H,H) groups, All O(H) groups, All O(H,H) groups
2. Restrained distances
 H2WA-O43
 1.97 with sigma of 0.02
 H2WB-O35_$1
 2.11 with sigma of 0.02
 H2WA-H2WB
 1.44 with sigma of 0.02
3.a Free rotating group:
 O1W(H1WA,H1WB), O2W(H2WA)
3.b Aromatic/amide H refined with riding coordinates:
 C32(H32), C14(H14), C30(H30), C7(H7), C13(H13), C37(H37), C4(H4), C38(H38),
 C01F(H01F), C28(H28), C01I(H01I), C29(H29), C3(H3), C01P(H01P), C5(H5),
 C25(H25), C01U(H01U), C21(H21), C12(H12), C39(H39), C23(H23), C24(H24)
3.c Idealised Me refined as rotating group:
 C019(H01A,H01B,H01C), C0AA(H0AA,H0AB,H0AC), C26(H26A,H26B,H26C), C1(H1A,H1B,
 H1C)
;
_olex2_date_sample_data_collection 2017-09-12
_olex2_submission_special_instructions 'No special instructions were received'
_oxdiff_exptl_absorpt_empirical_details
;
Empirical correction (ABSPACK) includes:
- Absorption correction using spherical harmonics
- Frame scaling
;
_oxdiff_exptl_absorpt_empirical_full_max 1.624
_oxdiff_exptl_absorpt_empirical_full_min 0.661

loop_
_space_group_symop_operation_xyz
'x, y, z'
'-x, y+1/2, -z+1/2'
'-x, -y, -z'
'x, -y-1/2, z-1/2'

loop_
_atom_site_label
_atom_site_type_symbol
_atom_site_fract_x
_atom_site_fract_y
_atom_site_fract_z
_atom_site_U_iso_or_equiv
_atom_site_adp_type
_atom_site_occupancy
_atom_site_site_symmetry_order
_atom_site_calc_flag
_atom_site_refinement_flags_posn
_atom_site_refinement_flags_adp
_atom_site_refinement_flags_occupancy
_atom_site_disorder_assembly
_atom_site_disorder_group
Co1 Co 0.25329(3) 0.19091(3) 0.39094(2) 0.01717(12) Uani 1 1 d . . . . .
P2 P 0.18750(7) 0.04628(7) 0.63645(4) 0.0285(2) Uani 1 1 d . . . . .
P1 P 0.22274(8) 0.62049(7) 0.47234(4) 0.0329(2) Uani 1 1 d . . . . .
P3 P 0.70953(8) 0.37679(8) 0.27222(4) 0.0396(3) Uani 1 1 d . . . . .
F12 F 0.1417(2) 0.1288(2) 0.66714(12) 0.0659(8) Uani 1 1 d . . . . .
N8 N 0.2656(2) 0.32080(18) 0.37488(11) 0.0192(5) Uani 1 1 d . . . . .
N33 N 0.23114(19) 0.16607(19) 0.31088(11) 0.0202(6) Uani 1 1 d . . . . .
O35 O 0.09887(18) 0.16346(18) 0.23524(9) 0.0294(6) Uani 1 1 d D . . . .
F7 F 0.1644(3) 0.1002(2) 0.58065(11) 0.0701(9) Uani 1 1 d . . . . .
F5 F 0.2595(2) 0.7172(2) 0.45543(14) 0.0708(9) Uani 1 1 d . . . . .
O43 O 0.09924(18) 0.25724(17) 0.51497(9) 0.0281(5) Uani 1 1 d D . . . .
C31 C 0.3112(2) 0.1699(2) 0.27867(12) 0.0211(7) Uani 1 1 d . . . . .
F6 F 0.18420(19) 0.52265(16) 0.48899(10) 0.0454(6) Uani 1 1 d . . . . .
N27 N 0.4743(2) 0.1134(2) 0.26309(12) 0.0280(7) Uani 1 1 d . . . . .
F1 F 0.1883(2) 0.5970(2) 0.40837(10) 0.0590(7) Uani 1 1 d . . . . .
N00G N 0.2317(2) 0.21748(19) 0.46696(10) 0.0206(6) Uani 1 1 d . . . . .
N00H N 0.3957(2) 0.3617(2) 0.56713(12) 0.0307(7) Uani 1 1 d . . . . .
O10 O 0.39028(19) 0.42486(17) 0.35823(12) 0.0360(6) Uani 1 1 d . . . . .
F3 F 0.2509(3) 0.6420(2) 0.53678(11) 0.0687(9) Uani 1 1 d . . . . .
F13 F 0.6446(3) 0.3763(3) 0.21214(12) 0.0910(12) Uani 1 1 d . . . . .
F11 F 0.2309(2) -0.03745(18) 0.60682(11) 0.0547(7) Uani 1 1 d . . . . .
F15 F 0.7734(4) 0.3794(3) 0.33208(16) 0.1109(16) Uani 1 1 d . . . . .
F17 F 0.6634(3) 0.2868(3) 0.28911(16) 0.1006(14) Uani 1 1 d . . . . .
C32 C 0.3895(2) 0.1063(2) 0.28757(13) 0.0246(7) Uani 1 1 d . . . . .
H32 H 0.3835 0.0576 0.3109 0.029 Uiso 1 1 calc R . . . .
F2 F 0.1088(2) 0.6579(2) 0.47307(13) 0.0617(8) Uani 1 1 d . . . . .
F9 F 0.2058(2) -0.0116(2) 0.69233(10) 0.0624(8) Uani 1 1 d . . . . .
O1W O 0.3308(2) 0.6015(2) 0.33007(12) 0.0416(7) Uani 1 1 d . . . . .
H1WA H 0.3419 0.5469 0.3401 0.062 Uiso 1 1 d G . . . .
H1WB H 0.2868 0.6204 0.3495 0.062 Uiso 1 1 d G . . . .
N19 N 0.2852(2) 0.06457(19) 0.40980(11) 0.0208(6) Uani 1 1 d . . . . .
C14 C 0.5601(3) 0.1271(3) 0.42212(16) 0.0312(8) Uani 1 1 d . . . . .
H14 H 0.5996 0.0761 0.4334 0.037 Uiso 1 1 calc R . . . .
F8 F 0.0728(2) 0.00473(19) 0.62414(14) 0.0654(8) Uani 1 1 d . . . . .
O18 O 0.42508(19) -0.03100(18) 0.43675(12) 0.0362(6) Uani 1 1 d . . . . .
F14 F 0.6264(4) 0.4356(4) 0.29170(16) 0.144(2) Uani 1 1 d . . . . .
C30 C 0.3202(3) 0.2384(3) 0.24099(14) 0.0278(8) Uani 1 1 d . . . . .
H30 H 0.2673 0.2807 0.2326 0.033 Uiso 1 1 calc R . . . .
N22 N 0.1159(2) -0.1350(2) 0.38995(12) 0.0269(6) Uani 1 1 d . . . . .
F4 F 0.3345(2) 0.5819(3) 0.47200(15) 0.0840(11) Uani 1 1 d . . . . .
C17 C 0.3870(2) 0.0425(2) 0.42182(13) 0.0238(7) Uani 1 1 d . . . . .
N2 N 0.0279(2) 0.4514(2) 0.37670(12) 0.0243(6) Uani 1 1 d . . . . .
C34 C 0.1317(2) 0.1674(2) 0.28524(13) 0.0222(7) Uani 1 1 d . . . . .
C36 C 0.0590(2) 0.1780(2) 0.32695(13) 0.0215(7) Uani 1 1 d . . . . .
C014 C 0.3125(2) 0.2459(2) 0.50955(12) 0.0212(7) Uani 1 1 d . . . . .
C7 C 0.1132(2) 0.4011(2) 0.39295(13) 0.0209(7) Uani 1 1 d . . . . .
H7 H 0.1266 0.3795 0.4291 0.025 Uiso 1 1 calc R . . . .
F10 F 0.2997(2) 0.0864(2) 0.65091(17) 0.0819(11) Uani 1 1 d . . . . .
O2W O 0.1755(3) 0.3448(2) 0.62423(14) 0.0562(8) Uani 1 1 d . . . . .
H2WA H 0.1495 0.3070 0.5946 0.084 Uiso 1 1 d DG . . . .
C6 C 0.1816(2) 0.3807(2) 0.35694(13) 0.0204(6) Uani 1 1 d . . . . .
C019 C 0.3912(4) 0.4534(3) 0.5908(2) 0.0530(13) Uani 1 1 d . . . . .
H01A H 0.3647 0.4952 0.5619 0.079 Uiso 1 1 calc GR . . . .
H01B H 0.4597 0.4717 0.6076 0.079 Uiso 1 1 calc GR . . . .
H01C H 0.3464 0.4529 0.6183 0.079 Uiso 1 1 calc GR . . . .
C13 C 0.6072(3) 0.2070(3) 0.41212(17) 0.0363(9) Uani 1 1 d . . . . .
H13 H 0.6792 0.2102 0.4165 0.044 Uiso 1 1 calc R . . . .
C37 C -0.0477(2) 0.1849(2) 0.31558(14) 0.0263(7) Uani 1 1 d . . . . .
H37 H -0.0830 0.1771 0.2797 0.032 Uiso 1 1 calc R . . . .
C4 C 0.0745(3) 0.4706(3) 0.28892(15) 0.0344(9) Uani 1 1 d . . . . .
H4 H 0.0616 0.4958 0.2537 0.041 Uiso 1 1 calc R . . . .
F18 F 0.7639(3) 0.4631(3) 0.2512(2) 0.1209(17) Uani 1 1 d . . . . .
C38 C -0.1011(3) 0.2037(2) 0.35899(16) 0.0293(8) Uani 1 1 d . . . . .
H38 H -0.1731 0.2078 0.3523 0.035 Uiso 1 1 calc R . . . .
C01F C 0.3146(3) 0.3326(3) 0.52989(14) 0.0277(7) Uani 1 1 d . . . . .
H01F H 0.2596 0.3716 0.5179 0.033 Uiso 1 1 calc R . . . .
C0AA C 0.0857(3) -0.2057(3) 0.34748(18) 0.0427(10) Uani 1 1 d . . . . .
H0AA H 0.0318 -0.1829 0.3195 0.064 Uiso 1 1 calc GR . . . .
H0AB H 0.0607 -0.2580 0.3646 0.064 Uiso 1 1 calc GR . . . .
H0AC H 0.1448 -0.2221 0.3309 0.064 Uiso 1 1 calc GR . . . .
C28 C 0.4846(3) 0.1816(3) 0.22790(15) 0.0320(8) Uani 1 1 d . . . . .
H28 H 0.5443 0.1862 0.2119 0.038 Uiso 1 1 calc R . . . .
C01I C 0.4779(3) 0.3085(3) 0.58442(14) 0.0314(8) Uani 1 1 d . . . . .
H01I H 0.5346 0.3311 0.6084 0.038 Uiso 1 1 calc R . . . .
C29 C 0.4073(3) 0.2438(3) 0.21587(15) 0.0331(8) Uani 1 1 d . . . . .
H29 H 0.4133 0.2899 0.1907 0.040 Uiso 1 1 calc R . . . .
C3 C 0.0068(3) 0.4860(3) 0.32548(15) 0.0323(8) Uani 1 1 d . . . . .
H3 H -0.0529 0.5201 0.3148 0.039 Uiso 1 1 calc R . . . .
C11 C 0.4407(2) 0.2767(2) 0.39015(13) 0.0230(7) Uani 1 1 d . . . . .
C42 C 0.1322(2) 0.2287(2) 0.47372(13) 0.0206(6) Uani 1 1 d . . . . .
C15 C 0.4531(2) 0.1237(2) 0.41523(13) 0.0226(7) Uani 1 1 d . . . . .
F16 F 0.7988(4) 0.3233(4) 0.2531(2) 0.165(3) Uani 1 1 d . . . . .
C01P C 0.3940(3) 0.1886(2) 0.53010(14) 0.0270(7) Uani 1 1 d . . . . .
H01P H 0.3920 0.1283 0.5192 0.032 Uiso 1 1 calc R . . . .
C9 C 0.3627(2) 0.3502(2) 0.37248(13) 0.0227(7) Uani 1 1 d . . . . .
C40 C 0.0596(2) 0.2072(2) 0.42125(13) 0.0208(7) Uani 1 1 d . . . . .
C5 C 0.1614(3) 0.4179(2) 0.30418(14) 0.0283(8) Uani 1 1 d . . . . .
H5 H 0.2065 0.4072 0.2791 0.034 Uiso 1 1 calc R . . . .
C25 C 0.1735(3) -0.0059(3) 0.46852(15) 0.0303(8) Uani 1 1 d . . . . .
H25 H 0.1932 0.0376 0.4956 0.036 Uiso 1 1 calc R . . . .
C01U C 0.4777(3) 0.2208(3) 0.56660(15) 0.0317(8) Uani 1 1 d . . . . .
H01U H 0.5337 0.1831 0.5790 0.038 Uiso 1 1 calc R . . . .
C21 C 0.1826(2) -0.0695(2) 0.38027(14) 0.0247(7) Uani 1 1 d . . . . .
H21 H 0.2081 -0.0688 0.3469 0.030 Uiso 1 1 calc R . . . .
C26 C 0.5579(3) 0.0452(3) 0.27536(17) 0.0440(11) Uani 1 1 d . . . . .
H26A H 0.5517 0.0146 0.3093 0.066 Uiso 1 1 calc GR . . . .
H26B H 0.6241 0.0746 0.2790 0.066 Uiso 1 1 calc GR . . . .
H26C H 0.5520 0.0020 0.2457 0.066 Uiso 1 1 calc GR . . . .
C12 C 0.5478(3) 0.2837(3) 0.39544(16) 0.0319(8) Uani 1 1 d . . . . .
H12 H 0.5791 0.3378 0.3881 0.038 Uiso 1 1 calc R . . . .
C20 C 0.2133(2) -0.0035(2) 0.41937(13) 0.0213(7) Uani 1 1 d . . . . .
C39 C -0.0477(2) 0.2165(2) 0.41233(15) 0.0257(7) Uani 1 1 d . . . . .
H39 H -0.0829 0.2308 0.4413 0.031 Uiso 1 1 calc R . . . .
C23 C 0.0766(3) -0.1375(3) 0.43720(15) 0.0304(8) Uani 1 1 d . . . . .
H23 H 0.0302 -0.1829 0.4430 0.037 Uiso 1 1 calc R . . . .
C1 C -0.0430(3) 0.4700(3) 0.41713(16) 0.0338(8) Uani 1 1 d . . . . .
H1A H -0.0236 0.4332 0.4495 0.051 Uiso 1 1 calc GR . . . .
H1B H -0.1130 0.4561 0.4006 0.051 Uiso 1 1 calc GR . . . .
H1C H -0.0383 0.5326 0.4275 0.051 Uiso 1 1 calc GR . . . .
C24 C 0.1048(3) -0.0729(3) 0.47701(15) 0.0324(8) Uani 1 1 d . . . . .
H24 H 0.0775 -0.0745 0.5098 0.039 Uiso 1 1 calc R . . . .
N41 N 0.10907(19) 0.18720(18) 0.37911(11) 0.0186(5) Uani 1 1 d . . . . .
N16 N 0.39753(19) 0.19823(18) 0.40057(10) 0.0194(6) Uani 1 1 d . . . . .
H2WB H 0.144(6) 0.323(5) 0.6539(14) 0.13(3) Uiso 1 1 d D . . . .

loop_
_atom_site_aniso_label
_atom_site_aniso_U_11
_atom_site_aniso_U_22
_atom_site_aniso_U_33
_atom_site_aniso_U_23
_atom_site_aniso_U_13
_atom_site_aniso_U_12
Co1 0.0152(2) 0.0164(2) 0.0203(2) 0.00033(16) 0.00412(15) 0.00019(16)
P2 0.0298(5) 0.0291(5) 0.0258(4) -0.0007(4) 0.0024(3) 0.0060(4)
P1 0.0311(5) 0.0298(6) 0.0378(5) 0.0006(4) 0.0053(4) 0.0016(4)
P3 0.0390(6) 0.0391(6) 0.0403(6) 0.0081(5) 0.0051(4) 0.0027(5)
F12 0.0625(18) 0.0597(19) 0.0725(19) -0.0324(15) 0.0014(14) 0.0191(14)
N8 0.0204(13) 0.0162(14) 0.0216(13) -0.0003(10) 0.0049(10) -0.0006(11)
N33 0.0186(12) 0.0197(14) 0.0223(13) -0.0023(11) 0.0032(10) 0.0011(11)
O35 0.0264(12) 0.0386(15) 0.0222(12) -0.0041(10) 0.0004(9) -0.0023(11)
F7 0.091(2) 0.076(2) 0.0472(15) 0.0258(15) 0.0225(14) 0.0354(18)
F5 0.0664(19) 0.0490(18) 0.092(2) 0.0217(16) -0.0015(16) -0.0222(15)
O43 0.0284(12) 0.0327(15) 0.0254(12) -0.0007(10) 0.0112(9) 0.0026(11)
C31 0.0206(15) 0.0235(18) 0.0189(15) -0.0039(13) 0.0018(12) 0.0002(13)
F6 0.0545(15) 0.0328(14) 0.0494(14) 0.0045(11) 0.0099(11) -0.0013(11)
N27 0.0216(14) 0.0354(18) 0.0275(15) -0.0031(13) 0.0059(11) 0.0077(13)
F1 0.0765(19) 0.0615(19) 0.0404(14) -0.0010(13) 0.0134(13) -0.0095(15)
N00G 0.0199(13) 0.0224(15) 0.0200(13) 0.0011(11) 0.0044(10) 0.0005(11)
N00H 0.0364(16) 0.0232(17) 0.0303(15) -0.0027(12) -0.0020(12) -0.0009(13)
O10 0.0296(13) 0.0203(14) 0.0601(17) 0.0074(12) 0.0137(12) -0.0036(11)
F3 0.092(2) 0.063(2) 0.0475(16) -0.0125(14) 0.0019(14) -0.0260(17)
F13 0.119(3) 0.107(3) 0.0396(16) 0.0089(17) -0.0097(17) 0.008(2)
F11 0.0596(16) 0.0408(16) 0.0663(17) -0.0100(12) 0.0177(13) 0.0150(13)
F15 0.149(4) 0.075(3) 0.082(2) -0.0035(19) -0.061(2) 0.006(2)
F17 0.119(3) 0.078(3) 0.091(3) 0.027(2) -0.026(2) -0.054(2)
C32 0.0240(16) 0.0277(19) 0.0224(16) -0.0009(14) 0.0048(12) 0.0008(14)
F2 0.0495(15) 0.0535(18) 0.087(2) 0.0134(15) 0.0248(14) 0.0193(14)
F9 0.0631(17) 0.083(2) 0.0420(14) 0.0186(14) 0.0118(12) 0.0232(16)
O1W 0.0426(16) 0.0365(17) 0.0488(17) 0.0022(14) 0.0167(13) -0.0041(13)
N19 0.0197(12) 0.0177(14) 0.0253(13) 0.0011(11) 0.0046(10) 0.0015(11)
C14 0.0204(16) 0.029(2) 0.043(2) -0.0032(16) 0.0020(14) 0.0020(15)
F8 0.0349(13) 0.0447(17) 0.112(2) 0.0103(16) -0.0013(14) 0.0036(12)
O18 0.0277(13) 0.0240(15) 0.0556(17) 0.0073(12) 0.0027(11) 0.0042(11)
F14 0.174(4) 0.195(5) 0.076(3) 0.034(3) 0.055(3) 0.136(4)
C30 0.0280(17) 0.027(2) 0.0292(17) -0.0003(15) 0.0067(13) 0.0050(15)
N22 0.0237(14) 0.0187(16) 0.0374(16) 0.0008(12) 0.0021(12) -0.0024(12)
F4 0.0398(15) 0.103(3) 0.115(3) 0.047(2) 0.0309(16) 0.0264(16)
C17 0.0230(15) 0.0225(19) 0.0262(16) -0.0018(14) 0.0046(12) 0.0039(14)
N2 0.0214(13) 0.0212(15) 0.0305(15) 0.0010(12) 0.0052(11) 0.0035(12)
C34 0.0202(15) 0.0172(17) 0.0288(17) -0.0023(13) 0.0023(12) -0.0012(13)
C36 0.0206(15) 0.0173(17) 0.0261(16) 0.0013(13) 0.0025(12) -0.0001(13)
C014 0.0237(15) 0.0232(18) 0.0178(14) 0.0027(13) 0.0061(12) -0.0005(13)
C7 0.0212(15) 0.0172(17) 0.0235(15) 0.0023(13) 0.0019(12) -0.0005(13)
F10 0.0394(15) 0.0461(19) 0.153(3) -0.0023(19) -0.0064(17) -0.0061(13)
O2W 0.079(2) 0.047(2) 0.0430(18) -0.0009(15) 0.0118(17) 0.0003(18)
C6 0.0199(14) 0.0158(16) 0.0254(16) -0.0002(13) 0.0035(12) -0.0010(12)
C019 0.066(3) 0.024(2) 0.059(3) -0.015(2) -0.020(2) 0.002(2)
C13 0.0181(16) 0.037(2) 0.054(2) -0.0050(18) 0.0061(15) -0.0005(15)
C37 0.0200(15) 0.028(2) 0.0299(17) 0.0046(14) 0.0003(13) -0.0009(14)
C4 0.040(2) 0.032(2) 0.0304(18) 0.0099(16) 0.0037(15) 0.0091(17)
F18 0.096(3) 0.092(3) 0.164(4) 0.065(3) -0.011(3) -0.030(2)
C38 0.0157(15) 0.026(2) 0.046(2) 0.0076(16) 0.0055(14) -0.0005(14)
C01F 0.0301(17) 0.0237(19) 0.0274(17) 0.0016(14) -0.0013(14) 0.0034(15)
C0AA 0.043(2) 0.032(2) 0.052(2) -0.0115(19) 0.0025(19) -0.0105(18)
C28 0.0302(18) 0.038(2) 0.0302(18) -0.0036(16) 0.0121(14) -0.0036(16)
C01I 0.0306(18) 0.036(2) 0.0253(17) 0.0003(15) -0.0013(14) 0.0019(16)
C29 0.038(2) 0.034(2) 0.0293(18) 0.0049(16) 0.0137(15) -0.0009(17)
C3 0.0282(18) 0.031(2) 0.0360(19) 0.0073(16) 0.0000(14) 0.0043(16)
C11 0.0198(15) 0.0219(18) 0.0279(16) -0.0028(14) 0.0060(12) -0.0036(13)
C42 0.0217(15) 0.0176(17) 0.0233(15) 0.0044(13) 0.0063(12) 0.0001(13)
C15 0.0229(15) 0.0215(18) 0.0229(15) -0.0001(13) 0.0023(12) 0.0031(13)
F16 0.154(4) 0.232(6) 0.137(4) 0.110(4) 0.102(3) 0.140(4)
C01P 0.0320(18) 0.0216(18) 0.0270(17) -0.0034(14) 0.0031(14) 0.0044(15)
C9 0.0209(15) 0.0209(18) 0.0274(16) -0.0023(14) 0.0074(12) -0.0023(13)
C40 0.0200(15) 0.0179(17) 0.0256(16) 0.0050(13) 0.0072(12) 0.0024(13)
C5 0.0341(18) 0.026(2) 0.0269(17) 0.0021(14) 0.0108(14) 0.0020(15)
C25 0.0376(19) 0.025(2) 0.0290(18) 0.0005(15) 0.0079(14) -0.0015(16)
C01U 0.0306(18) 0.033(2) 0.0303(18) -0.0003(15) 0.0000(14) 0.0097(16)
C21 0.0240(16) 0.0246(19) 0.0265(16) 0.0009(14) 0.0068(13) 0.0019(14)
C26 0.031(2) 0.059(3) 0.043(2) 0.007(2) 0.0083(16) 0.021(2)
C12 0.0225(17) 0.024(2) 0.051(2) -0.0043(16) 0.0107(15) -0.0056(15)
C20 0.0208(15) 0.0160(17) 0.0270(16) 0.0063(13) 0.0033(12) 0.0037(13)
C39 0.0203(15) 0.0227(19) 0.0367(18) 0.0062(15) 0.0121(13) 0.0014(14)
C23 0.0249(17) 0.025(2) 0.042(2) 0.0092(16) 0.0085(15) -0.0009(15)
C1 0.0284(18) 0.036(2) 0.039(2) -0.0005(17) 0.0139(15) 0.0055(16)
C24 0.0374(19) 0.030(2) 0.0334(19) 0.0057(16) 0.0162(15) 0.0038(16)
N41 0.0176(12) 0.0163(14) 0.0229(13) 0.0032(11) 0.0058(10) -0.0025(10)
N16 0.0166(12) 0.0207(15) 0.0211(13) -0.0006(11) 0.0042(10) 0.0016(11)

loop_
_atom_type_symbol
_atom_type_description
_atom_type_scat_dispersion_real
_atom_type_scat_dispersion_imag
_atom_type_scat_source
C C 0.0033 0.0016 'International Tables Vol C Tables 4.2.6.8 and 6.1.1.4'
H H 0.0000 0.0000 'International Tables Vol C Tables 4.2.6.8 and 6.1.1.4'
Co Co 0.3494 0.9721 'International Tables Vol C Tables 4.2.6.8 and 6.1.1.4'
F F 0.0171 0.0103 'International Tables Vol C Tables 4.2.6.8 and 6.1.1.4'
N N 0.0061 0.0033 'International Tables Vol C Tables 4.2.6.8 and 6.1.1.4'
O O 0.0106 0.0060 'International Tables Vol C Tables 4.2.6.8 and 6.1.1.4'
P P 0.1023 0.0942 'International Tables Vol C Tables 4.2.6.8 and 6.1.1.4'

loop_
_geom_angle_atom_site_label_1
_geom_angle_atom_site_label_2
_geom_angle_atom_site_label_3
_geom_angle
_geom_angle_site_symmetry_1
_geom_angle_site_symmetry_3
_geom_angle_publ_flag
N33 Co1 N8 89.26(11) . . ?
N00G Co1 N8 91.29(11) . . ?
N00G Co1 N33 163.52(11) . . ?
N19 Co1 N8 163.19(11) . . ?
N19 Co1 N33 92.75(11) . . ?
N19 Co1 N00G 91.47(11) . . ?
N41 Co1 N8 96.38(11) . . ?
N41 Co1 N33 81.82(11) . . ?
N41 Co1 N00G 81.75(11) . . ?
N41 Co1 N19 100.42(11) . . ?
N41 Co1 N16 177.66(12) . . ?
N16 Co1 N8 81.66(11) . . ?
N16 Co1 N33 96.85(11) . . ?
N16 Co1 N00G 99.52(11) . . ?
N16 Co1 N19 81.53(11) . . ?
F12 P2 F8 88.37(16) . . ?
F7 P2 F12 89.26(17) . . ?
F7 P2 F11 91.82(16) . . ?
F7 P2 F9 177.10(19) . . ?
F7 P2 F8 89.40(18) . . ?
F11 P2 F12 178.36(18) . . ?
F11 P2 F9 87.56(15) . . ?
F11 P2 F8 90.40(16) . . ?
F9 P2 F12 91.31(17) . . ?
F9 P2 F8 87.77(16) . . ?
F10 P2 F12 90.69(18) . . ?
F10 P2 F7 92.6(2) . . ?
F10 P2 F11 90.50(17) . . ?
F10 P2 F9 90.27(18) . . ?
F10 P2 F8 177.8(2) . . ?
F5 P1 F6 179.30(17) . . ?
F5 P1 F1 89.41(17) . . ?
F5 P1 F3 92.69(17) . . ?
F5 P1 F2 90.68(17) . . ?
F1 P1 F6 90.14(15) . . ?
F3 P1 F6 87.74(15) . . ?
F3 P1 F1 176.79(17) . . ?
F2 P1 F6 88.78(15) . . ?
F2 P1 F1 88.36(16) . . ?
F2 P1 F3 89.18(18) . . ?
F4 P1 F5 90.32(18) . . ?
F4 P1 F6 90.22(17) . . ?
F4 P1 F1 91.74(19) . . ?
F4 P1 F3 90.7(2) . . ?
F4 P1 F2 179.00(19) . . ?
F13 P3 F18 84.4(2) . . ?
F15 P3 F13 178.8(2) . . ?
F15 P3 F18 94.9(2) . . ?
F17 P3 F13 94.1(2) . . ?
F17 P3 F15 86.7(2) . . ?
F17 P3 F18 174.1(3) . . ?
F14 P3 F13 89.5(2) . . ?
F14 P3 F15 89.5(3) . . ?
F14 P3 F17 94.5(3) . . ?
F14 P3 F18 91.2(3) . . ?
F14 P3 F16 175.9(4) . . ?
F16 P3 F13 92.0(3) . . ?
F16 P3 F15 88.9(3) . . ?
F16 P3 F17 89.2(3) . . ?
F16 P3 F18 85.1(3) . . ?
C6 N8 Co1 125.7(2) . . ?
C9 N8 Co1 115.5(2) . . ?
C9 N8 C6 117.9(3) . . ?
C31 N33 Co1 123.1(2) . . ?
C34 N33 Co1 115.9(2) . . ?
C34 N33 C31 119.0(3) . . ?
C32 C31 N33 118.8(3) . . ?
C32 C31 C30 117.5(3) . . ?
C30 C31 N33 123.5(3) . . ?
C32 N27 C28 121.1(3) . . ?
C32 N27 C26 119.3(3) . . ?
C28 N27 C26 119.6(3) . . ?
C014 N00G Co1 123.4(2) . . ?
C42 N00G Co1 115.5(2) . . ?
C42 N00G C014 119.3(3) . . ?
C01F N00H C019 118.7(3) . . ?
C01I N00H C019 119.6(3) . . ?
C01I N00H C01F 121.6(3) . . ?
C31 C32 H32 119.4 . . ?
N27 C32 C31 121.2(3) . . ?
N27 C32 H32 119.4 . . ?
H1WA O1W H1WB 104.5 . . ?
C17 N19 Co1 116.5(2) . . ?
C17 N19 C20 116.4(3) . . ?
C20 N19 Co1 126.5(2) . . ?
C13 C14 H14 120.5 . . ?
C13 C14 C15 118.9(3) . . ?
C15 C14 H14 120.5 . . ?
C31 C30 H30 119.9 . . ?
C29 C30 C31 120.2(3) . . ?
C29 C30 H30 119.9 . . ?
C21 N22 C0AA 119.4(3) . . ?
C23 N22 C0AA 119.3(3) . . ?
C23 N22 C21 121.4(3) . . ?
N19 C17 C15 110.2(3) . . ?
O18 C17 N19 127.9(3) . . ?
O18 C17 C15 121.9(3) . . ?
C7 N2 C1 118.8(3) . . ?
C3 N2 C7 121.5(3) . . ?
C3 N2 C1 119.7(3) . . ?
N33 C34 C36 110.5(3) . . ?
O35 C34 N33 128.1(3) . . ?
O35 C34 C36 121.3(3) . . ?
C37 C36 C34 126.6(3) . . ?
N41 C36 C34 112.9(3) . . ?
N41 C36 C37 120.3(3) . . ?
C01F C014 N00G 120.7(3) . . ?
C01F C014 C01P 118.0(3) . . ?
C01P C014 N00G 121.2(3) . . ?
N2 C7 H7 119.3 . . ?
N2 C7 C6 121.4(3) . . ?
C6 C7 H7 119.3 . . ?
H2WA O2W H2WB 103.9 . . ?
C7 C6 N8 118.9(3) . . ?
C7 C6 C5 117.4(3) . . ?
C5 C6 N8 123.7(3) . . ?
N00H C019 H01A 109.5 . . ?
N00H C019 H01B 109.5 . . ?
N00H C019 H01C 109.5 . . ?
H01A C019 H01B 109.5 . . ?
H01A C019 H01C 109.5 . . ?
H01B C019 H01C 109.5 . . ?
C14 C13 H13 119.8 . . ?
C14 C13 C12 120.4(3) . . ?
C12 C13 H13 119.8 . . ?
C36 C37 H37 120.8 . . ?
C36 C37 C38 118.4(3) . . ?
C38 C37 H37 120.8 . . ?
C3 C4 H4 119.8 . . ?
C3 C4 C5 120.4(3) . . ?
C5 C4 H4 119.8 . . ?
C37 C38 H38 119.7 . . ?
C39 C38 C37 120.5(3) . . ?
C39 C38 H38 119.7 . . ?
N00H C01F C014 120.6(3) . . ?
N00H C01F H01F 119.7 . . ?
C014 C01F H01F 119.7 . . ?
N22 C0AA H0AA 109.5 . . ?
N22 C0AA H0AB 109.5 . . ?
N22 C0AA H0AC 109.5 . . ?
H0AA C0AA H0AB 109.5 . . ?
H0AA C0AA H0AC 109.5 . . ?
H0AB C0AA H0AC 109.5 . . ?
N27 C28 H28 120.1 . . ?
N27 C28 C29 119.8(3) . . ?
C29 C28 H28 120.1 . . ?
N00H C01I H01I 120.1 . . ?
N00H C01I C01U 119.7(3) . . ?
C01U C01I H01I 120.1 . . ?
C30 C29 H29 120.0 . . ?
C28 C29 C30 120.0(3) . . ?
C28 C29 H29 120.0 . . ?
N2 C3 C4 119.2(3) . . ?
N2 C3 H3 120.4 . . ?
C4 C3 H3 120.4 . . ?
C12 C11 C9 126.7(3) . . ?
N16 C11 C9 113.4(3) . . ?
N16 C11 C12 119.9(3) . . ?
O43 C42 N00G 127.9(3) . . ?
O43 C42 C40 121.1(3) . . ?
N00G C42 C40 110.9(3) . . ?
C14 C15 C17 127.1(3) . . ?
N16 C15 C14 119.9(3) . . ?
N16 C15 C17 113.0(3) . . ?
C014 C01P H01P 119.9 . . ?
C01U C01P C014 120.3(3) . . ?
C01U C01P H01P 119.9 . . ?
N8 C9 C11 110.5(3) . . ?
O10 C9 N8 128.5(3) . . ?
O10 C9 C11 121.0(3) . . ?
C39 C40 C42 126.5(3) . . ?
N41 C40 C42 113.0(3) . . ?
N41 C40 C39 120.1(3) . . ?
C6 C5 H5 120.0 . . ?
C4 C5 C6 120.0(3) . . ?
C4 C5 H5 120.0 . . ?
C20 C25 H25 120.2 . . ?
C24 C25 H25 120.2 . . ?
C24 C25 C20 119.7(3) . . ?
C01I C01U C01P 119.5(3) . . ?
C01I C01U H01U 120.2 . . ?
C01P C01U H01U 120.2 . . ?
N22 C21 H21 119.7 . . ?
N22 C21 C20 120.7(3) . . ?
C20 C21 H21 119.7 . . ?
N27 C26 H26A 109.5 . . ?
N27 C26 H26B 109.5 . . ?
N27 C26 H26C 109.5 . . ?
H26A C26 H26B 109.5 . . ?
H26A C26 H26C 109.5 . . ?
H26B C26 H26C 109.5 . . ?
C13 C12 H12 120.9 . . ?
C11 C12 C13 118.1(3) . . ?
C11 C12 H12 120.9 . . ?
C25 C20 N19 120.8(3) . . ?
C21 C20 N19 120.8(3) . . ?
C21 C20 C25 118.4(3) . . ?
C38 C39 C40 118.3(3) . . ?
C38 C39 H39 120.9 . . ?
C40 C39 H39 120.9 . . ?
N22 C23 H23 120.1 . . ?
N22 C23 C24 119.8(3) . . ?
C24 C23 H23 120.1 . . ?
N2 C1 H1A 109.5 . . ?
N2 C1 H1B 109.5 . . ?
N2 C1 H1C 109.5 . . ?
H1A C1 H1B 109.5 . . ?
H1A C1 H1C 109.5 . . ?
H1B C1 H1C 109.5 . . ?
C25 C24 H24 119.9 . . ?
C23 C24 C25 120.1(3) . . ?
C23 C24 H24 119.9 . . ?
C36 N41 Co1 118.4(2) . . ?
C40 N41 Co1 118.5(2) . . ?
C40 N41 C36 122.3(3) . . ?
C11 N16 Co1 118.5(2) . . ?
C11 N16 C15 122.8(3) . . ?
C15 N16 Co1 118.7(2) . . ?

loop_
_geom_bond_atom_site_label_1
_geom_bond_atom_site_label_2
_geom_bond_distance
_geom_bond_site_symmetry_2
_geom_bond_publ_flag
Co1 N8 1.973(3) . ?
Co1 N33 1.968(3) . ?
Co1 N00G 1.965(3) . ?
Co1 N19 1.954(3) . ?
Co1 N41 1.859(3) . ?
Co1 N16 1.863(3) . ?
P2 F12 1.599(3) . ?
P2 F7 1.567(3) . ?
P2 F11 1.586(3) . ?
P2 F9 1.598(3) . ?
P2 F8 1.602(3) . ?
P2 F10 1.567(3) . ?
P1 F5 1.585(3) . ?
P1 F6 1.606(3) . ?
P1 F1 1.595(3) . ?
P1 F3 1.592(3) . ?
P1 F2 1.591(3) . ?
P1 F4 1.568(3) . ?
P3 F13 1.574(3) . ?
P3 F15 1.564(3) . ?
P3 F17 1.545(3) . ?
P3 F14 1.526(4) . ?
P3 F18 1.587(4) . ?
P3 F16 1.542(4) . ?
N8 C6 1.424(4) . ?
N8 C9 1.351(4) . ?
N33 C31 1.408(4) . ?
N33 C34 1.347(4) . ?
O35 C34 1.230(4) . ?
O43 C42 1.234(4) . ?
C31 C32 1.381(5) . ?
C31 C30 1.387(5) . ?
N27 C32 1.346(4) . ?
N27 C28 1.347(5) . ?
N27 C26 1.481(5) . ?
N00G C014 1.421(4) . ?
N00G C42 1.346(4) . ?
N00H C019 1.480(5) . ?
N00H C01F 1.351(4) . ?
N00H C01I 1.343(5) . ?
O10 C9 1.229(4) . ?
C32 H32 0.9300 . ?
O1W H1WA 0.8497 . ?
O1W H1WB 0.8492 . ?
N19 C17 1.353(4) . ?
N19 C20 1.422(4) . ?
C14 H14 0.9300 . ?
C14 C13 1.373(5) . ?
C14 C15 1.381(4) . ?
O18 C17 1.226(4) . ?
C30 H30 0.9300 . ?
C30 C29 1.380(5) . ?
N22 C0AA 1.482(5) . ?
N22 C21 1.348(4) . ?
N22 C23 1.340(5) . ?
C17 C15 1.503(5) . ?
N2 C7 1.346(4) . ?
N2 C3 1.341(4) . ?
N2 C1 1.486(4) . ?
C34 C36 1.511(4) . ?
C36 C37 1.379(4) . ?
C36 N41 1.344(4) . ?
C014 C01F 1.374(5) . ?
C014 C01P 1.389(5) . ?
C7 H7 0.9300 . ?
C7 C6 1.385(4) . ?
O2W H2WA 0.9345 . ?
O2W H2WB 0.95(4) . ?
C6 C5 1.388(5) . ?
C019 H01A 0.9600 . ?
C019 H01B 0.9600 . ?
C019 H01C 0.9600 . ?
C13 H13 0.9300 . ?
C13 C12 1.397(5) . ?
C37 H37 0.9300 . ?
C37 C38 1.390(5) . ?
C4 H4 0.9300 . ?
C4 C3 1.375(5) . ?
C4 C5 1.376(5) . ?
C38 H38 0.9300 . ?
C38 C39 1.389(5) . ?
C01F H01F 0.9300 . ?
C0AA H0AA 0.9600 . ?
C0AA H0AB 0.9600 . ?
C0AA H0AC 0.9600 . ?
C28 H28 0.9300 . ?
C28 C29 1.362(5) . ?
C01I H01I 0.9300 . ?
C01I C01U 1.369(5) . ?
C29 H29 0.9300 . ?
C3 H3 0.9300 . ?
C11 C9 1.505(5) . ?
C11 C12 1.386(4) . ?
C11 N16 1.333(4) . ?
C42 C40 1.501(4) . ?
C15 N16 1.336(4) . ?
C01P H01P 0.9300 . ?
C01P C01U 1.380(5) . ?
C40 C39 1.390(4) . ?
C40 N41 1.335(4) . ?
C5 H5 0.9300 . ?
C25 H25 0.9300 . ?
C25 C20 1.386(5) . ?
C25 C24 1.375(5) . ?
C01U H01U 0.9300 . ?
C21 H21 0.9300 . ?
C21 C20 1.380(5) . ?
C26 H26A 0.9600 . ?
C26 H26B 0.9600 . ?
C26 H26C 0.9600 . ?
C12 H12 0.9300 . ?
C39 H39 0.9300 . ?
C23 H23 0.9300 . ?
C23 C24 1.372(5) . ?
C1 H1A 0.9600 . ?
C1 H1B 0.9600 . ?
C1 H1C 0.9600 . ?
C24 H24 0.9300 . ?
